data_7105570
loop_
_publ_author_name
'Lindquist, Nathan R.'
'Carter, Timothy G.'
'Cangelosi, Virginia M.'
'Zakharov, Lev N.'
'Johnson, Darren W.'

_publ_section_title
;
 Three's company: co-crystallization of a self-assembled S4
 metallacyclophane with two diastereomeric metallacycle intermediates
;
_journal_issue 20
_journal_name_full 'Chemical Communications'
_journal_page_first 3505
_journal_paper_doi 10.1039/b927034e
_journal_volume 46
_journal_year 2010
_chemical_formula_sum 'C37 H39 As7 Cl11 S14'
_chemical_formula_weight 1846.91
_chemical_name_systematic
;

?

;
_space_group_IT_number 2
_symmetry_cell_setting triclinic
_symmetry_space_group_name_Hall '-P 1'
_symmetry_space_group_name_H-M 'P -1'
_atom_sites_solution_hydrogens geom
_atom_sites_solution_primary direct
_atom_sites_solution_secondary difmap
_audit_creation_method SHELXLTL
_cell_angle_alpha 80.5640(10)
_cell_angle_beta 80.5110(10)
_cell_angle_gamma 61.5270(10)
_cell_formula_units_Z 2
_cell_length_a 14.3168(10)
_cell_length_b 14.5379(10)
_cell_length_c 16.8865(11)
_cell_measurement_reflns_used 5310
_cell_measurement_temperature 173(2)
_cell_measurement_theta_max 27.00
_cell_measurement_theta_min 2.26
_cell_volume 3032.5(4)
_computing_cell_refinement 'Bruker SAINT'
_computing_data_collection 'Bruker SMART'
_computing_data_reduction 'Bruker SAINT'
_computing_molecular_graphics 'Bruker SHELXTL'
_computing_publication_material 'Bruker SHELXTL'
_computing_structure_refinement 'Bruker SHELXTL'
_computing_structure_solution 'Bruker SHELXTL'
_diffrn_ambient_temperature 173(2)
_diffrn_measured_fraction_theta_full 0.992
_diffrn_measured_fraction_theta_max 0.992
_diffrn_measurement_device_type 'CCD area detector Bruker Apex'
_diffrn_measurement_method 'phi and omega scans'
_diffrn_radiation_monochromator graphite
_diffrn_radiation_source 'fine-focus sealed tube'
_diffrn_radiation_type MoK\a
_diffrn_radiation_wavelength 0.71073
_diffrn_reflns_av_R_equivalents 0.0280
_diffrn_reflns_av_sigmaI/netI 0.0353
_diffrn_reflns_limit_h_max 18
_diffrn_reflns_limit_h_min -18
_diffrn_reflns_limit_k_max 18
_diffrn_reflns_limit_k_min -18
_diffrn_reflns_limit_l_max 21
_diffrn_reflns_limit_l_min -21
_diffrn_reflns_number 34380
_diffrn_reflns_theta_full 27.00
_diffrn_reflns_theta_max 27.00
_diffrn_reflns_theta_min 1.60
_exptl_absorpt_coefficient_mu 4.808
_exptl_absorpt_correction_T_max 0.6997
_exptl_absorpt_correction_T_min 0.4782
_exptl_absorpt_correction_type multi-scan
_exptl_absorpt_process_details SADABS
_exptl_crystal_colour colorless
_exptl_crystal_density_diffrn 2.023
_exptl_crystal_density_method 'not measured'
_exptl_crystal_description block
_exptl_crystal_F_000 1806
_exptl_crystal_size_max 0.18
_exptl_crystal_size_mid 0.12
_exptl_crystal_size_min 0.08
_refine_diff_density_max 1.166
_refine_diff_density_min -1.107
_refine_diff_density_rms 0.094
_refine_ls_extinction_method none
_refine_ls_goodness_of_fit_ref 1.028
_refine_ls_hydrogen_treatment constr
_refine_ls_matrix_type full
_refine_ls_number_parameters 649
_refine_ls_number_reflns 13158
_refine_ls_number_restraints 4
_refine_ls_restrained_S_all 1.029
_refine_ls_R_factor_all 0.0406
_refine_ls_R_factor_gt 0.0313
_refine_ls_shift/su_max 0.002
_refine_ls_shift/su_mean 0.000
_refine_ls_structure_factor_coef Fsqd
_refine_ls_weighting_details 'calc w=1/[\s^2^(Fo^2^)+(0.0360P)^2^+2.0878P] where P=(Fo^2^+2Fc^2^)/3'
_refine_ls_weighting_scheme calc
_refine_ls_wR_factor_gt 0.0721
_refine_ls_wR_factor_ref 0.0766
_reflns_number_gt 11084
_reflns_number_total 13158
_reflns_threshold_expression >2sigma(I)
_cod_data_source_file b927034e.txt
_cod_data_source_block nathr3
_cod_depositor_comments
;
The following automatic conversions were performed:
'_symmetry_cell_setting' value 'Triclinic' changed to 'triclinic'
according to '/home/saulius/struct/CIF-dictionaries/cif_core.dic'
dictionary named 'cif_core.dic' version 2.4.1 from 2010-06-29.

Automatic conversion script
Id: cif_fix_enum 1527 2010-12-29 10:47:43Z saulius 
;
_cod_original_sg_symbol_H-M P-1
_cod_database_code 7105570

loop_
_symmetry_equiv_pos_as_xyz
'x, y, z'
'-x, -y, -z'

loop_
_atom_site_label
_atom_site_type_symbol
_atom_site_fract_x
_atom_site_fract_y
_atom_site_fract_z
_atom_site_U_iso_or_equiv
_atom_site_adp_type
_atom_site_occupancy
_atom_site_symmetry_multiplicity
_atom_site_calc_flag
_atom_site_refinement_flags
_atom_site_disorder_assembly
_atom_site_disorder_group
As1 As 0.36874(3) 0.86049(3) 0.12823(2) 0.02209(8) Uani 1 1 d . . .
As2 As 0.08464(3) 1.08720(3) 0.115772(19) 0.02150(8) Uani 1 1 d . . .
As3 As 0.07423(3) 1.12570(3) 0.328787(19) 0.02166(8) Uani 1 1 d . . .
As4 As 0.33876(3) 0.87667(3) 0.34991(2) 0.02336(8) Uani 1 1 d . . .
As5 As 0.25217(3) 0.33588(3) 0.71399(2) 0.02965(9) Uani 1 1 d . . .
As6 As 0.62118(3) -0.34449(3) 0.72202(2) 0.03770(10) Uani 1 1 d . . .
As7 As 0.62640(3) 0.56934(3) 0.00007(2) 0.02450(8) Uani 1 1 d . . .
Cl1 Cl 0.42161(8) 0.87017(7) -0.00399(5) 0.0375(2) Uani 1 1 d . . .
Cl2 Cl -0.09253(7) 1.17257(7) 0.10795(5) 0.03058(18) Uani 1 1 d . . .
Cl3 Cl 0.07487(7) 1.18945(7) 0.44074(5) 0.03323(19) Uani 1 1 d . . .
Cl4 Cl 0.46256(7) 0.71337(7) 0.38246(6) 0.0413(2) Uani 1 1 d . . .
Cl5 Cl 0.08227(8) 0.43560(7) 0.69059(6) 0.0427(2) Uani 1 1 d . . .
Cl6 Cl 0.55951(10) -0.45928(7) 0.72788(7) 0.0549(3) Uani 1 1 d . . .
Cl7 Cl 0.64601(8) 0.40942(7) 0.04361(5) 0.0349(2) Uani 1 1 d . . .
S1 S 0.40897(7) 0.69187(6) 0.15262(5) 0.02648(18) Uani 1 1 d . . .
S2 S 0.51917(6) 0.82887(6) 0.17463(6) 0.02674(18) Uani 1 1 d . . .
S3 S 0.12926(6) 0.95813(6) 0.03907(5) 0.02274(17) Uani 1 1 d . . .
S4 S 0.13973(7) 1.17086(7) 0.01224(5) 0.02742(18) Uani 1 1 d . . .
S5 S -0.08009(6) 1.11954(6) 0.35265(5) 0.02510(17) Uani 1 1 d . . .
S6 S 0.00085(6) 1.27786(6) 0.25154(5) 0.02505(17) Uani 1 1 d . . .
S7 S 0.22001(7) 0.88926(7) 0.45707(5) 0.02555(18) Uani 1 1 d . . .
S8 S 0.39399(7) 0.96952(7) 0.40331(5) 0.02808(18) Uani 1 1 d . . .
S9 S 0.22465(6) 0.23589(6) 0.82098(5) 0.02479(17) Uani 1 1 d . . .
S10 S 0.30694(7) 0.24126(7) 0.60954(5) 0.02924(19) Uani 1 1 d . . .
S11 S 0.55435(8) -0.24680(7) 0.60945(5) 0.0383(2) Uani 1 1 d . . .
S12 S 0.51454(7) -0.25517(7) 0.82391(5) 0.0314(2) Uani 1 1 d . . .
S13 S 0.75612(6) 0.52673(6) -0.10296(5) 0.02449(17) Uani 1 1 d . . .
S14 S 0.69892(6) 0.59147(6) 0.09819(5) 0.02559(18) Uani 1 1 d . . .
C1 C 0.2755(3) 0.7052(2) 0.1492(2) 0.0240(7) Uani 1 1 d . . .
H1A H 0.2531 0.7346 0.0944 0.029 Uiso 1 1 calc R . .
H1B H 0.2791 0.6346 0.1596 0.029 Uiso 1 1 calc R . .
C2 C 0.0634(3) 0.8868(3) 0.10371(19) 0.0226(7) Uani 1 1 d . . .
H2A H -0.0150 0.9309 0.1051 0.027 Uiso 1 1 calc R . .
H2B H 0.0821 0.8217 0.0798 0.027 Uiso 1 1 calc R . .
C3 C -0.0317(2) 0.9791(2) 0.38689(19) 0.0227(7) Uani 1 1 d . . .
H3A H 0.0018 0.9637 0.4375 0.027 Uiso 1 1 calc R . .
H3B H -0.0938 0.9648 0.3996 0.027 Uiso 1 1 calc R . .
C4 C 0.1784(3) 0.7960(3) 0.43289(18) 0.0229(7) Uani 1 1 d . . .
H4A H 0.2386 0.7240 0.4380 0.028 Uiso 1 1 calc R . .
H4B H 0.1185 0.7977 0.4724 0.028 Uiso 1 1 calc R . .
C5 C 0.1925(2) 0.7751(2) 0.20979(18) 0.0197(6) Uani 1 1 d . . .
C6 C 0.0941(2) 0.8584(2) 0.18869(18) 0.0198(6) Uani 1 1 d . . .
C7 C 0.0243(2) 0.9210(2) 0.24760(18) 0.0196(6) Uani 1 1 d . . .
H7A H -0.0423 0.9769 0.2331 0.023 Uiso 1 1 calc R . .
C8 C 0.0475(2) 0.9055(2) 0.32739(18) 0.0190(6) Uani 1 1 d . . .
C9 C 0.1442(2) 0.8204(2) 0.34931(18) 0.0202(6) Uani 1 1 d . . .
C10 C 0.2137(2) 0.7566(2) 0.29025(18) 0.0199(6) Uani 1 1 d . . .
H10A H 0.2784 0.6981 0.3054 0.024 Uiso 1 1 calc R . .
C11 C 0.5164(2) 0.9566(2) 0.1400(2) 0.0248(7) Uani 1 1 d . . .
H11A H 0.5762 0.9586 0.1605 0.030 Uiso 1 1 calc R . .
H11B H 0.5272 0.9640 0.0803 0.030 Uiso 1 1 calc R . .
C12 C 0.1706(3) 1.2536(2) 0.06405(19) 0.0224(7) Uani 1 1 d . . .
H12A H 0.2041 1.2894 0.0236 0.027 Uiso 1 1 calc R . .
H12B H 0.1029 1.3085 0.0881 0.027 Uiso 1 1 calc R . .
C13 C 0.1130(2) 1.3102(2) 0.2370(2) 0.0226(7) Uani 1 1 d . . .
H13A H 0.0968 1.3723 0.1968 0.027 Uiso 1 1 calc R . .
H13B H 0.1202 1.3292 0.2886 0.027 Uiso 1 1 calc R . .
C14 C 0.4586(2) 1.0111(3) 0.3121(2) 0.0243(7) Uani 1 1 d . . .
H14A H 0.4878 1.0548 0.3270 0.029 Uiso 1 1 calc R . .
H14B H 0.5194 0.9479 0.2903 0.029 Uiso 1 1 calc R . .
C15 C 0.4133(2) 1.0477(2) 0.16742(19) 0.0205(6) Uani 1 1 d . . .
C16 C 0.3420(2) 1.1092(2) 0.11011(19) 0.0203(6) Uani 1 1 d . . .
H16A H 0.3612 1.0923 0.0558 0.024 Uiso 1 1 calc R . .
C17 C 0.2439(2) 1.1941(2) 0.12947(18) 0.0186(6) Uani 1 1 d . . .
C18 C 0.2172(2) 1.2210(2) 0.20899(19) 0.0192(6) Uani 1 1 d . . .
C19 C 0.2888(2) 1.1595(2) 0.26628(18) 0.0199(6) Uani 1 1 d . . .
H19A H 0.2708 1.1775 0.3203 0.024 Uiso 1 1 calc R . .
C20 C 0.3856(2) 1.0727(2) 0.24681(19) 0.0196(6) Uani 1 1 d . . .
C21 C 0.1523(2) 0.1753(3) 0.7894(2) 0.0254(7) Uani 1 1 d . . .
H21A H 0.1126 0.1568 0.8377 0.030 Uiso 1 1 calc R . .
H21B H 0.0992 0.2276 0.7532 0.030 Uiso 1 1 calc R . .
C22 C 0.2138(3) 0.1876(3) 0.6105(2) 0.0261(7) Uani 1 1 d . . .
H22A H 0.1414 0.2389 0.6310 0.031 Uiso 1 1 calc R . .
H22B H 0.2109 0.1771 0.5547 0.031 Uiso 1 1 calc R . .
C23 C 0.4102(3) -0.2044(3) 0.6258(2) 0.0348(9) Uani 1 1 d . . .
H23A H 0.3825 -0.1900 0.5728 0.042 Uiso 1 1 calc R . .
H23B H 0.3985 -0.2628 0.6564 0.042 Uiso 1 1 calc R . .
C24 C 0.3764(3) -0.2152(3) 0.8077(2) 0.0315(8) Uani 1 1 d . . .
H24A H 0.3744 -0.2710 0.7824 0.038 Uiso 1 1 calc R . .
H24B H 0.3328 -0.2076 0.8605 0.038 Uiso 1 1 calc R . .
C25 C 0.2225(2) 0.0780(3) 0.7466(2) 0.0229(7) Uani 1 1 d . . .
C26 C 0.2465(2) 0.0842(2) 0.66275(19) 0.0223(7) Uani 1 1 d . . .
C27 C 0.3067(3) -0.0095(3) 0.6267(2) 0.0255(7) Uani 1 1 d . . .
H27A H 0.3207 -0.0058 0.5696 0.031 Uiso 1 1 calc R . .
C28 C 0.3473(3) -0.1081(3) 0.6706(2) 0.0268(7) Uani 1 1 d . . .
C29 C 0.3281(3) -0.1129(3) 0.7546(2) 0.0262(7) Uani 1 1 d . . .
C30 C 0.2649(3) -0.0200(3) 0.7911(2) 0.0264(7) Uani 1 1 d . . .
H30A H 0.2503 -0.0238 0.8482 0.032 Uiso 1 1 calc R . .
C31 C 0.8787(2) 0.4200(2) -0.0634(2) 0.0238(7) Uani 1 1 d . . .
H31A H 0.8594 0.3745 -0.0210 0.029 Uiso 1 1 calc R . .
H31B H 0.9243 0.3766 -0.1074 0.029 Uiso 1 1 calc R . .
C32 C 0.8299(2) 0.4759(2) 0.10722(19) 0.0240(7) Uani 1 1 d . . .
H32A H 0.8481 0.4642 0.1633 0.029 Uiso 1 1 calc R . .
H32B H 0.8258 0.4133 0.0961 0.029 Uiso 1 1 calc R . .
C33 C 0.9411(2) 0.4596(2) -0.02866(19) 0.0199(6) Uani 1 1 d . . .
C34 C 0.9174(2) 0.4873(2) 0.05043(19) 0.0205(6) Uani 1 1 d . . .
C35 C 0.9767(2) 0.5272(2) 0.07728(19) 0.0204(6) Uani 1 1 d . . .
H35A H 0.9604 0.5461 0.1310 0.025 Uiso 1 1 calc R . .
Cl1S Cl 0.13938(13) 0.58223(11) 0.39227(9) 0.0788(4) Uani 1 1 d . . .
Cl2S Cl 0.12817(11) 0.38717(9) 0.44465(7) 0.0593(3) Uani 1 1 d . . .
C1S C 0.1577(5) 0.4825(4) 0.4698(3) 0.0623(14) Uani 1 1 d . . .
H1SA H 0.1113 0.5134 0.5187 0.075 Uiso 1 1 calc R . .
H1SB H 0.2328 0.4483 0.4826 0.075 Uiso 1 1 calc R . .
Cl3S Cl 0.6057(2) 0.49788(18) 0.51801(16) 0.0591(6) Uani 0.50 1 d PD A 1
Cl4S Cl 0.7306(4) 0.3997(3) 0.3735(2) 0.0979(12) Uani 0.50 1 d PD A 1
C2S C 0.6093(8) 0.4373(7) 0.4350(5) 0.058(3) Uani 0.50 1 d PD A 1
H2SA H 0.5990 0.3744 0.4546 0.070 Uiso 0.50 1 calc PR A 1
H2SB H 0.5498 0.4866 0.4027 0.070 Uiso 0.50 1 calc PR A 1
Cl3A Cl 0.6931(5) 0.4631(4) 0.4287(4) 0.165(3) Uani 0.50 1 d PD B 2
Cl4A Cl 0.7171(3) 0.3759(4) 0.2770(3) 0.1187(15) Uani 0.50 1 d PD B 2
C2SA C 0.6411(12) 0.4633(11) 0.3411(10) 0.137(8) Uani 0.50 1 d PD B 2
H2SC H 0.5760 0.4547 0.3584 0.164 Uiso 0.50 1 calc PR B 2
H2SD H 0.6183 0.5339 0.3111 0.164 Uiso 0.50 1 calc PR B 2

loop_
_atom_site_aniso_label
_atom_site_aniso_U_11
_atom_site_aniso_U_22
_atom_site_aniso_U_33
_atom_site_aniso_U_23
_atom_site_aniso_U_13
_atom_site_aniso_U_12
As1 0.02351(17) 0.02133(16) 0.02166(17) -0.00387(13) 0.00207(13) -0.01135(14)
As2 0.02797(17) 0.02257(17) 0.01675(16) 0.00108(13) -0.00616(13) -0.01363(14)
As3 0.02245(16) 0.02248(17) 0.01994(17) -0.00078(13) -0.00019(13) -0.01128(14)
As4 0.02305(17) 0.02672(18) 0.01981(17) 0.00128(14) -0.00214(13) -0.01220(14)
As5 0.0372(2) 0.02490(18) 0.02841(19) -0.00068(15) -0.00592(16) -0.01538(16)
As6 0.0447(2) 0.0288(2) 0.0260(2) -0.00073(16) -0.00504(17) -0.00615(17)
As7 0.02032(16) 0.02563(18) 0.02514(18) 0.00090(14) -0.00453(13) -0.00904(14)
Cl1 0.0540(6) 0.0429(5) 0.0223(4) -0.0052(4) 0.0085(4) -0.0308(5)
Cl2 0.0278(4) 0.0304(4) 0.0335(5) -0.0049(4) -0.0072(3) -0.0116(4)
Cl3 0.0455(5) 0.0421(5) 0.0233(4) -0.0042(4) -0.0025(4) -0.0292(4)
Cl4 0.0329(5) 0.0264(4) 0.0551(6) 0.0058(4) -0.0036(4) -0.0095(4)
Cl5 0.0416(5) 0.0310(5) 0.0333(5) -0.0026(4) -0.0095(4) 0.0027(4)
Cl6 0.0840(8) 0.0234(5) 0.0510(7) 0.0008(4) -0.0167(6) -0.0180(5)
Cl7 0.0455(5) 0.0352(5) 0.0329(5) 0.0015(4) -0.0024(4) -0.0275(4)
S1 0.0256(4) 0.0206(4) 0.0313(5) -0.0054(3) 0.0050(3) -0.0107(3)
S2 0.0205(4) 0.0179(4) 0.0384(5) -0.0015(3) -0.0023(3) -0.0066(3)
S3 0.0299(4) 0.0254(4) 0.0160(4) -0.0006(3) -0.0044(3) -0.0150(4)
S4 0.0409(5) 0.0303(4) 0.0167(4) 0.0034(3) -0.0061(3) -0.0219(4)
S5 0.0212(4) 0.0239(4) 0.0294(4) -0.0048(3) 0.0019(3) -0.0104(3)
S6 0.0199(4) 0.0236(4) 0.0275(4) 0.0010(3) -0.0021(3) -0.0079(3)
S7 0.0271(4) 0.0359(5) 0.0169(4) -0.0026(3) -0.0015(3) -0.0173(4)
S8 0.0313(4) 0.0343(5) 0.0214(4) 0.0015(4) -0.0060(3) -0.0176(4)
S9 0.0259(4) 0.0249(4) 0.0230(4) -0.0025(3) -0.0053(3) -0.0104(3)
S10 0.0327(5) 0.0269(4) 0.0257(4) -0.0003(4) -0.0003(4) -0.0134(4)
S11 0.0514(6) 0.0282(5) 0.0211(4) -0.0026(4) -0.0024(4) -0.0073(4)
S12 0.0398(5) 0.0291(4) 0.0209(4) 0.0009(4) -0.0060(4) -0.0124(4)
S13 0.0245(4) 0.0283(4) 0.0214(4) 0.0013(3) -0.0058(3) -0.0128(4)
S14 0.0199(4) 0.0250(4) 0.0278(4) -0.0087(3) 0.0002(3) -0.0061(3)
C1 0.0288(17) 0.0209(16) 0.0237(17) -0.0030(13) -0.0025(14) -0.0125(14)
C2 0.0278(17) 0.0248(16) 0.0202(16) 0.0005(13) -0.0045(13) -0.0162(14)
C3 0.0240(16) 0.0266(17) 0.0186(16) -0.0003(13) 0.0002(13) -0.0138(14)
C4 0.0257(16) 0.0265(17) 0.0180(16) 0.0021(13) -0.0030(13) -0.0143(14)
C5 0.0243(16) 0.0181(15) 0.0205(16) -0.0001(12) -0.0008(13) -0.0138(13)
C6 0.0244(16) 0.0206(15) 0.0195(16) 0.0012(12) -0.0047(13) -0.0147(13)
C7 0.0196(15) 0.0199(15) 0.0201(16) 0.0036(12) -0.0042(12) -0.0108(13)
C8 0.0212(15) 0.0200(15) 0.0203(16) 0.0001(12) -0.0009(12) -0.0141(13)
C9 0.0231(16) 0.0233(16) 0.0161(15) 0.0026(13) -0.0020(12) -0.0135(13)
C10 0.0199(15) 0.0190(15) 0.0222(16) 0.0047(13) -0.0053(12) -0.0112(13)
C11 0.0180(15) 0.0218(16) 0.0321(19) -0.0014(14) 0.0016(13) -0.0089(13)
C12 0.0288(17) 0.0181(15) 0.0208(16) 0.0011(13) -0.0039(13) -0.0116(14)
C13 0.0236(16) 0.0189(15) 0.0237(17) -0.0014(13) -0.0009(13) -0.0093(13)
C14 0.0216(16) 0.0240(17) 0.0285(18) 0.0031(14) -0.0066(13) -0.0120(14)
C15 0.0189(15) 0.0172(15) 0.0269(17) -0.0016(13) 0.0026(13) -0.0111(13)
C16 0.0218(15) 0.0202(15) 0.0200(16) -0.0014(13) 0.0027(12) -0.0122(13)
C17 0.0209(15) 0.0151(14) 0.0217(16) 0.0009(12) -0.0014(12) -0.0110(12)
C18 0.0199(15) 0.0153(14) 0.0236(16) -0.0006(12) 0.0005(12) -0.0104(13)
C19 0.0238(16) 0.0221(16) 0.0162(15) -0.0022(12) -0.0008(12) -0.0129(13)
C20 0.0189(15) 0.0177(15) 0.0253(17) 0.0018(13) -0.0032(13) -0.0120(13)
C21 0.0212(16) 0.0309(18) 0.0258(17) -0.0030(14) -0.0026(13) -0.0133(14)
C22 0.0291(17) 0.0257(17) 0.0240(17) -0.0020(14) -0.0097(14) -0.0109(14)
C23 0.054(2) 0.0242(18) 0.0275(19) -0.0026(15) -0.0158(17) -0.0159(17)
C24 0.039(2) 0.0292(19) 0.0286(19) 0.0050(15) -0.0046(16) -0.0190(16)
C25 0.0209(15) 0.0269(17) 0.0261(17) -0.0035(14) -0.0044(13) -0.0142(14)
C26 0.0216(15) 0.0251(17) 0.0231(17) -0.0021(13) -0.0053(13) -0.0123(14)
C27 0.0320(18) 0.0296(18) 0.0184(16) -0.0019(14) -0.0097(14) -0.0151(15)
C28 0.0317(18) 0.0238(17) 0.0293(18) -0.0017(14) -0.0095(15) -0.0148(15)
C29 0.0283(17) 0.0268(17) 0.0297(18) 0.0005(14) -0.0060(14) -0.0178(15)
C30 0.0282(17) 0.0313(18) 0.0250(18) -0.0013(14) -0.0046(14) -0.0178(15)
C31 0.0234(16) 0.0185(16) 0.0250(17) -0.0033(13) -0.0036(13) -0.0055(13)
C32 0.0233(16) 0.0217(16) 0.0220(17) 0.0003(13) -0.0041(13) -0.0066(14)
C33 0.0178(14) 0.0144(14) 0.0225(16) -0.0015(12) -0.0059(12) -0.0022(12)
C34 0.0165(14) 0.0157(15) 0.0237(16) -0.0001(12) -0.0052(12) -0.0024(12)
C35 0.0189(15) 0.0174(15) 0.0182(15) -0.0046(12) -0.0017(12) -0.0021(12)
Cl1S 0.1151(12) 0.0686(9) 0.0756(9) 0.0204(7) -0.0196(8) -0.0663(9)
Cl2S 0.0934(9) 0.0498(6) 0.0548(7) 0.0119(5) -0.0326(7) -0.0467(7)
C1S 0.099(4) 0.063(3) 0.053(3) 0.006(2) -0.020(3) -0.060(3)
Cl3S 0.0744(16) 0.0469(13) 0.0634(15) 0.0001(11) -0.0322(13) -0.0278(12)
Cl4S 0.122(3) 0.0542(18) 0.094(3) -0.0061(17) 0.002(2) -0.026(2)
C2S 0.082(7) 0.049(6) 0.054(6) 0.008(5) -0.023(5) -0.038(5)
Cl3A 0.196(5) 0.116(4) 0.236(7) 0.090(4) -0.158(5) -0.104(4)
Cl4A 0.072(2) 0.152(4) 0.133(3) 0.045(3) -0.014(2) -0.070(2)
C2SA 0.110(12) 0.061(9) 0.27(3) -0.023(12) -0.079(15) -0.042(9)

loop_
_atom_type_symbol
_atom_type_description
_atom_type_scat_dispersion_real
_atom_type_scat_dispersion_imag
_atom_type_scat_source
C C 0.0033 0.0016 'International Tables Vol C Tables 4.2.6.8 and 6.1.1.4'
H H 0.0000 0.0000 'International Tables Vol C Tables 4.2.6.8 and 6.1.1.4'
S S 0.1246 0.1234 'International Tables Vol C Tables 4.2.6.8 and 6.1.1.4'
Cl Cl 0.1484 0.1585 'International Tables Vol C Tables 4.2.6.8 and 6.1.1.4'
As As 0.0499 2.0058 'International Tables Vol C Tables 4.2.6.8 and 6.1.1.4'

loop_
_geom_angle_atom_site_label_1
_geom_angle_atom_site_label_2
_geom_angle_atom_site_label_3
_geom_angle
_geom_angle_site_symmetry_1
_geom_angle_site_symmetry_3
_geom_angle_publ_flag
S1 As1 S2 90.91(3) . . ?
S1 As1 Cl1 100.77(3) . . ?
S2 As1 Cl1 98.23(4) . . ?
S4 As2 S3 89.10(3) . . ?
S4 As2 Cl2 100.78(3) . . ?
S3 As2 Cl2 99.47(3) . . ?
S5 As3 S6 91.36(3) . . ?
S5 As3 Cl3 101.27(3) . . ?
S6 As3 Cl3 98.29(4) . . ?
S8 As4 Cl4 101.17(4) . . ?
S8 As4 S7 90.93(3) . . ?
Cl4 As4 S7 97.94(4) . . ?
S10 As5 Cl5 98.64(4) . . ?
S10 As5 S9 106.65(3) . . ?
Cl5 As5 S9 97.23(4) . . ?
Cl6 As6 S12 98.24(4) . . ?
Cl6 As6 S11 98.70(4) . . ?
S12 As6 S11 106.26(4) . . ?
Cl7 As7 S14 98.55(3) . . ?
Cl7 As7 S13 98.38(3) . . ?
S14 As7 S13 104.14(3) . . ?
C1 S1 As1 98.30(10) . . ?
C11 S2 As1 98.25(11) . . ?
C2 S3 As2 99.22(11) . . ?
C12 S4 As2 101.40(10) . . ?
C3 S5 As3 99.83(10) . . ?
C13 S6 As3 98.90(10) . . ?
C4 S7 As4 98.30(10) . . ?
C14 S8 As4 99.48(11) . . ?
C21 S9 As5 107.13(11) . . ?
C22 S10 As5 107.02(11) . . ?
C23 S11 As6 105.91(12) . . ?
C24 S12 As6 108.13(12) . . ?
C31 S13 As7 107.47(11) . . ?
C32 S14 As7 107.11(11) . . ?
C5 C1 S1 113.0(2) . . ?
C5 C1 H1A 109.0 . . ?
S1 C1 H1A 109.0 . . ?
C5 C1 H1B 109.0 . . ?
S1 C1 H1B 109.0 . . ?
H1A C1 H1B 107.8 . . ?
C6 C2 S3 113.1(2) . . ?
C6 C2 H2A 109.0 . . ?
S3 C2 H2A 109.0 . . ?
C6 C2 H2B 109.0 . . ?
S3 C2 H2B 109.0 . . ?
H2A C2 H2B 107.8 . . ?
C8 C3 S5 114.9(2) . . ?
C8 C3 H3A 108.6 . . ?
S5 C3 H3A 108.6 . . ?
C8 C3 H3B 108.6 . . ?
S5 C3 H3B 108.6 . . ?
H3A C3 H3B 107.5 . . ?
C9 C4 S7 112.6(2) . . ?
C9 C4 H4A 109.1 . . ?
S7 C4 H4A 109.1 . . ?
C9 C4 H4B 109.1 . . ?
S7 C4 H4B 109.1 . . ?
H4A C4 H4B 107.8 . . ?
C10 C5 C6 118.2(3) . . ?
C10 C5 C1 119.0(3) . . ?
C6 C5 C1 122.7(3) . . ?
C7 C6 C5 118.8(3) . . ?
C7 C6 C2 118.1(3) . . ?
C5 C6 C2 122.9(3) . . ?
C6 C7 C8 122.9(3) . . ?
C6 C7 H7A 118.5 . . ?
C8 C7 H7A 118.5 . . ?
C7 C8 C9 118.4(3) . . ?
C7 C8 C3 119.4(3) . . ?
C9 C8 C3 122.2(3) . . ?
C10 C9 C8 118.6(3) . . ?
C10 C9 C4 118.0(3) . . ?
C8 C9 C4 123.4(3) . . ?
C9 C10 C5 122.9(3) . . ?
C9 C10 H10A 118.6 . . ?
C5 C10 H10A 118.6 . . ?
C15 C11 S2 112.8(2) . . ?
C15 C11 H11A 109.0 . . ?
S2 C11 H11A 109.0 . . ?
C15 C11 H11B 109.0 . . ?
S2 C11 H11B 109.0 . . ?
H11A C11 H11B 107.8 . . ?
C17 C12 S4 114.1(2) . . ?
C17 C12 H12A 108.7 . . ?
S4 C12 H12A 108.7 . . ?
C17 C12 H12B 108.7 . . ?
S4 C12 H12B 108.7 . . ?
H12A C12 H12B 107.6 . . ?
C18 C13 S6 112.7(2) . . ?
C18 C13 H13A 109.0 . . ?
S6 C13 H13A 109.0 . . ?
C18 C13 H13B 109.0 . . ?
S6 C13 H13B 109.0 . . ?
H13A C13 H13B 107.8 . . ?
C20 C14 S8 114.1(2) . . ?
C20 C14 H14A 108.7 . . ?
S8 C14 H14A 108.7 . . ?
C20 C14 H14B 108.7 . . ?
S8 C14 H14B 108.7 . . ?
H14A C14 H14B 107.6 . . ?
C20 C15 C16 118.9(3) . . ?
C20 C15 C11 123.2(3) . . ?
C16 C15 C11 117.9(3) . . ?
C17 C16 C15 122.5(3) . . ?
C17 C16 H16A 118.8 . . ?
C15 C16 H16A 118.8 . . ?
C16 C17 C18 118.7(3) . . ?
C16 C17 C12 118.7(3) . . ?
C18 C17 C12 122.6(3) . . ?
C19 C18 C17 118.7(3) . . ?
C19 C18 C13 117.9(3) . . ?
C17 C18 C13 123.3(3) . . ?
C20 C19 C18 122.2(3) . . ?
C20 C19 H19A 118.9 . . ?
C18 C19 H19A 118.9 . . ?
C15 C20 C19 119.0(3) . . ?
C15 C20 C14 122.2(3) . . ?
C19 C20 C14 118.8(3) . . ?
C25 C21 S9 114.2(2) . . ?
C25 C21 H21A 108.7 . . ?
S9 C21 H21A 108.7 . . ?
C25 C21 H21B 108.7 . . ?
S9 C21 H21B 108.7 . . ?
H21A C21 H21B 107.6 . . ?
C26 C22 S10 111.9(2) . . ?
C26 C22 H22A 109.2 . . ?
S10 C22 H22A 109.2 . . ?
C26 C22 H22B 109.2 . . ?
S10 C22 H22B 109.2 . . ?
H22A C22 H22B 107.9 . . ?
C28 C23 S11 114.2(2) . . ?
C28 C23 H23A 108.7 . . ?
S11 C23 H23A 108.7 . . ?
C28 C23 H23B 108.7 . . ?
S11 C23 H23B 108.7 . . ?
H23A C23 H23B 107.6 . . ?
C29 C24 S12 112.4(2) . . ?
C29 C24 H24A 109.1 . . ?
S12 C24 H24A 109.1 . . ?
C29 C24 H24B 109.1 . . ?
S12 C24 H24B 109.1 . . ?
H24A C24 H24B 107.9 . . ?
C30 C25 C26 119.1(3) . . ?
C30 C25 C21 119.6(3) . . ?
C26 C25 C21 121.3(3) . . ?
C27 C26 C25 118.2(3) . . ?
C27 C26 C22 119.0(3) . . ?
C25 C26 C22 122.8(3) . . ?
C28 C27 C26 123.0(3) . . ?
C28 C27 H27A 118.5 . . ?
C26 C27 H27A 118.5 . . ?
C27 C28 C29 118.2(3) . . ?
C27 C28 C23 118.8(3) . . ?
C29 C28 C23 123.0(3) . . ?
C30 C29 C28 119.2(3) . . ?
C30 C29 C24 118.7(3) . . ?
C28 C29 C24 122.1(3) . . ?
C25 C30 C29 122.2(3) . . ?
C25 C30 H30A 118.9 . . ?
C29 C30 H30A 118.9 . . ?
C33 C31 S13 112.8(2) . . ?
C33 C31 H31A 109.0 . . ?
S13 C31 H31A 109.0 . . ?
C33 C31 H31B 109.0 . . ?
S13 C31 H31B 109.0 . . ?
H31A C31 H31B 107.8 . . ?
C34 C32 S14 112.9(2) . . ?
C34 C32 H32A 109.0 . . ?
S14 C32 H32A 109.0 . . ?
C34 C32 H32B 109.0 . . ?
S14 C32 H32B 109.0 . . ?
H32A C32 H32B 107.8 . . ?
C35 C33 C34 118.6(3) 2_765 . ?
C35 C33 C31 119.2(3) 2_765 . ?
C34 C33 C31 122.2(3) . . ?
C35 C34 C33 118.7(3) . . ?
C35 C34 C32 119.0(3) . . ?
C33 C34 C32 122.3(3) . . ?
C33 C35 C34 122.7(3) 2_765 . ?
C33 C35 H35A 118.6 2_765 . ?
C34 C35 H35A 118.6 . . ?
Cl1S C1S Cl2S 112.2(3) . . ?
Cl1S C1S H1SA 109.2 . . ?
Cl2S C1S H1SA 109.2 . . ?
Cl1S C1S H1SB 109.2 . . ?
Cl2S C1S H1SB 109.2 . . ?
H1SA C1S H1SB 107.9 . . ?
Cl4S C2S Cl3S 111.9(5) . . ?
Cl4S C2S H2SA 109.2 . . ?
Cl3S C2S H2SA 109.2 . . ?
Cl4S C2S H2SB 109.2 . . ?
Cl3S C2S H2SB 109.2 . . ?
H2SA C2S H2SB 107.9 . . ?
Cl4A C2SA Cl3A 119.2(9) . . ?
Cl4A C2SA H2SC 107.5 . . ?
Cl3A C2SA H2SC 107.5 . . ?
Cl4A C2SA H2SD 107.5 . . ?
Cl3A C2SA H2SD 107.5 . . ?
H2SC C2SA H2SD 107.0 . . ?

loop_
_geom_bond_atom_site_label_1
_geom_bond_atom_site_label_2
_geom_bond_distance
_geom_bond_site_symmetry_2
_geom_bond_publ_flag
As1 S1 2.2163(9) . ?
As1 S2 2.2265(9) . ?
As1 Cl1 2.2404(9) . ?
As2 S4 2.2182(9) . ?
As2 S3 2.2333(9) . ?
As2 Cl2 2.2466(9) . ?
As3 S5 2.2214(9) . ?
As3 S6 2.2336(9) . ?
As3 Cl3 2.2409(9) . ?
As4 S8 2.2163(9) . ?
As4 Cl4 2.2273(9) . ?
As4 S7 2.2351(9) . ?
As5 S10 2.2200(9) . ?
As5 Cl5 2.2229(10) . ?
As5 S9 2.2323(9) . ?
As6 Cl6 2.2126(12) . ?
As6 S12 2.2256(10) . ?
As6 S11 2.2283(10) . ?
As7 Cl7 2.2157(9) . ?
As7 S14 2.2332(9) . ?
As7 S13 2.2473(9) . ?
S1 C1 1.837(3) . ?
S2 C11 1.837(3) . ?
S3 C2 1.838(3) . ?
S4 C12 1.841(3) . ?
S5 C3 1.838(3) . ?
S6 C13 1.848(3) . ?
S7 C4 1.841(3) . ?
S8 C14 1.830(3) . ?
S9 C21 1.827(3) . ?
S10 C22 1.835(3) . ?
S11 C23 1.835(4) . ?
S12 C24 1.832(4) . ?
S13 C31 1.839(3) . ?
S14 C32 1.836(3) . ?
C1 C5 1.509(4) . ?
C1 H1A 0.9900 . ?
C1 H1B 0.9900 . ?
C2 C6 1.505(4) . ?
C2 H2A 0.9900 . ?
C2 H2B 0.9900 . ?
C3 C8 1.504(4) . ?
C3 H3A 0.9900 . ?
C3 H3B 0.9900 . ?
C4 C9 1.502(4) . ?
C4 H4A 0.9900 . ?
C4 H4B 0.9900 . ?
C5 C10 1.396(4) . ?
C5 C6 1.406(4) . ?
C6 C7 1.385(4) . ?
C7 C8 1.397(4) . ?
C7 H7A 0.9500 . ?
C8 C9 1.404(4) . ?
C9 C10 1.393(4) . ?
C10 H10A 0.9500 . ?
C11 C15 1.504(4) . ?
C11 H11A 0.9900 . ?
C11 H11B 0.9900 . ?
C12 C17 1.508(4) . ?
C12 H12A 0.9900 . ?
C12 H12B 0.9900 . ?
C13 C18 1.501(4) . ?
C13 H13A 0.9900 . ?
C13 H13B 0.9900 . ?
C14 C20 1.509(4) . ?
C14 H14A 0.9900 . ?
C14 H14B 0.9900 . ?
C15 C20 1.390(4) . ?
C15 C16 1.396(4) . ?
C16 C17 1.389(4) . ?
C16 H16A 0.9500 . ?
C17 C18 1.401(4) . ?
C18 C19 1.399(4) . ?
C19 C20 1.393(4) . ?
C19 H19A 0.9500 . ?
C21 C25 1.508(4) . ?
C21 H21A 0.9900 . ?
C21 H21B 0.9900 . ?
C22 C26 1.513(4) . ?
C22 H22A 0.9900 . ?
C22 H22B 0.9900 . ?
C23 C28 1.504(5) . ?
C23 H23A 0.9900 . ?
C23 H23B 0.9900 . ?
C24 C29 1.509(5) . ?
C24 H24A 0.9900 . ?
C24 H24B 0.9900 . ?
C25 C30 1.393(5) . ?
C25 C26 1.400(4) . ?
C26 C27 1.395(4) . ?
C27 C28 1.395(5) . ?
C27 H27A 0.9500 . ?
C28 C29 1.397(5) . ?
C29 C30 1.394(5) . ?
C30 H30A 0.9500 . ?
C31 C33 1.499(4) . ?
C31 H31A 0.9900 . ?
C31 H31B 0.9900 . ?
C32 C34 1.505(4) . ?
C32 H32A 0.9900 . ?
C32 H32B 0.9900 . ?
C33 C35 1.393(4) 2_765 ?
C33 C34 1.399(4) . ?
C34 C35 1.395(4) . ?
C35 C33 1.393(4) 2_765 ?
C35 H35A 0.9500 . ?
Cl1S C1S 1.735(5) . ?
Cl2S C1S 1.759(4) . ?
C1S H1SA 0.9900 . ?
C1S H1SB 0.9900 . ?
Cl3S C2S 1.755(9) . ?
Cl4S C2S 1.754(10) . ?
C2S H2SA 0.9900 . ?
C2S H2SB 0.9900 . ?
Cl3A C2SA 1.762(13) . ?
Cl4A C2SA 1.647(13) . ?
C2SA H2SC 0.9900 . ?
C2SA H2SD 0.9900 . ?

loop_
_geom_torsion_atom_site_label_1
_geom_torsion_atom_site_label_2
_geom_torsion_atom_site_label_3
_geom_torsion_atom_site_label_4
_geom_torsion
_geom_torsion_site_symmetry_1
_geom_torsion_site_symmetry_2
_geom_torsion_site_symmetry_3
_geom_torsion_site_symmetry_4
_geom_torsion_publ_flag
S2 As1 S1 C1 162.62(11) . . . . ?
Cl1 As1 S1 C1 -98.82(11) . . . . ?
S1 As1 S2 C11 168.58(11) . . . . ?
Cl1 As1 S2 C11 67.56(11) . . . . ?
S4 As2 S3 C2 -167.71(11) . . . . ?
Cl2 As2 S3 C2 -66.93(11) . . . . ?
S3 As2 S4 C12 -155.86(11) . . . . ?
Cl2 As2 S4 C12 104.66(11) . . . . ?
S6 As3 S5 C3 161.34(11) . . . . ?
Cl3 As3 S5 C3 -99.92(11) . . . . ?
S5 As3 S6 C13 171.35(11) . . . . ?
Cl3 As3 S6 C13 69.76(11) . . . . ?
S8 As4 S7 C4 -170.84(11) . . . . ?
Cl4 As4 S7 C4 -69.42(11) . . . . ?
Cl4 As4 S8 C14 101.10(11) . . . . ?
S7 As4 S8 C14 -160.62(11) . . . . ?
S10 As5 S9 C21 -44.74(11) . . . . ?
Cl5 As5 S9 C21 56.57(11) . . . . ?
Cl5 As5 S10 C22 -51.45(11) . . . . ?
S9 As5 S10 C22 48.83(11) . . . . ?
Cl6 As6 S11 C23 54.70(12) . . . . ?
S12 As6 S11 C23 -46.58(12) . . . . ?
Cl6 As6 S12 C24 -51.93(12) . . . . ?
S11 As6 S12 C24 49.69(12) . . . . ?
Cl7 As7 S13 C31 -51.04(11) . . . . ?
S14 As7 S13 C31 50.03(11) . . . . ?
Cl7 As7 S14 C32 51.52(11) . . . . ?
S13 As7 S14 C32 -49.43(12) . . . . ?
As1 S1 C1 C5 -58.3(2) . . . . ?
As2 S3 C2 C6 -53.1(2) . . . . ?
As3 S5 C3 C8 -57.9(2) . . . . ?
As4 S7 C4 C9 -52.6(2) . . . . ?
S1 C1 C5 C10 -50.6(3) . . . . ?
S1 C1 C5 C6 129.5(3) . . . . ?
C10 C5 C6 C7 2.4(4) . . . . ?
C1 C5 C6 C7 -177.6(3) . . . . ?
C10 C5 C6 C2 178.9(3) . . . . ?
C1 C5 C6 C2 -1.2(4) . . . . ?
S3 C2 C6 C7 100.0(3) . . . . ?
S3 C2 C6 C5 -76.4(3) . . . . ?
C5 C6 C7 C8 0.4(4) . . . . ?
C2 C6 C7 C8 -176.2(3) . . . . ?
C6 C7 C8 C9 -2.3(4) . . . . ?
C6 C7 C8 C3 178.2(3) . . . . ?
S5 C3 C8 C7 -49.7(3) . . . . ?
S5 C3 C8 C9 130.9(3) . . . . ?
C7 C8 C9 C10 1.4(4) . . . . ?
C3 C8 C9 C10 -179.2(3) . . . . ?
C7 C8 C9 C4 179.6(3) . . . . ?
C3 C8 C9 C4 -1.0(5) . . . . ?
S7 C4 C9 C10 105.0(3) . . . . ?
S7 C4 C9 C8 -73.2(3) . . . . ?
C8 C9 C10 C5 1.5(4) . . . . ?
C4 C9 C10 C5 -176.8(3) . . . . ?
C6 C5 C10 C9 -3.5(4) . . . . ?
C1 C5 C10 C9 176.6(3) . . . . ?
As1 S2 C11 C15 53.5(2) . . . . ?
As2 S4 C12 C17 52.2(2) . . . . ?
As3 S6 C13 C18 50.8(2) . . . . ?
As4 S8 C14 C20 58.3(2) . . . . ?
S2 C11 C15 C20 72.6(3) . . . . ?
S2 C11 C15 C16 -106.8(3) . . . . ?
C20 C15 C16 C17 -0.4(4) . . . . ?
C11 C15 C16 C17 179.0(3) . . . . ?
C15 C16 C17 C18 2.1(4) . . . . ?
C15 C16 C17 C12 -178.0(3) . . . . ?
S4 C12 C17 C16 55.2(3) . . . . ?
S4 C12 C17 C18 -124.9(3) . . . . ?
C16 C17 C18 C19 -1.9(4) . . . . ?
C12 C17 C18 C19 178.2(3) . . . . ?
C16 C17 C18 C13 -179.2(3) . . . . ?
C12 C17 C18 C13 0.9(4) . . . . ?
S6 C13 C18 C19 -100.7(3) . . . . ?
S6 C13 C18 C17 76.6(3) . . . . ?
C17 C18 C19 C20 0.1(4) . . . . ?
C13 C18 C19 C20 177.6(3) . . . . ?
C16 C15 C20 C19 -1.4(4) . . . . ?
C11 C15 C20 C19 179.2(3) . . . . ?
C16 C15 C20 C14 -179.3(3) . . . . ?
C11 C15 C20 C14 1.4(4) . . . . ?
C18 C19 C20 C15 1.5(4) . . . . ?
C18 C19 C20 C14 179.5(3) . . . . ?
S8 C14 C20 C15 -130.1(3) . . . . ?
S8 C14 C20 C19 52.0(3) . . . . ?
As5 S9 C21 C25 82.5(2) . . . . ?
As5 S10 C22 C26 -87.3(2) . . . . ?
As6 S11 C23 C28 83.9(3) . . . . ?
As6 S12 C24 C29 -86.0(3) . . . . ?
S9 C21 C25 C30 89.8(3) . . . . ?
S9 C21 C25 C26 -89.8(3) . . . . ?
C30 C25 C26 C27 4.1(4) . . . . ?
C21 C25 C26 C27 -176.2(3) . . . . ?
C30 C25 C26 C22 -173.4(3) . . . . ?
C21 C25 C26 C22 6.2(5) . . . . ?
S10 C22 C26 C27 -95.4(3) . . . . ?
S10 C22 C26 C25 82.1(3) . . . . ?
C25 C26 C27 C28 -2.6(5) . . . . ?
C22 C26 C27 C28 175.0(3) . . . . ?
C26 C27 C28 C29 -1.1(5) . . . . ?
C26 C27 C28 C23 179.4(3) . . . . ?
S11 C23 C28 C27 90.2(3) . . . . ?
S11 C23 C28 C29 -89.3(4) . . . . ?
C27 C28 C29 C30 3.3(5) . . . . ?
C23 C28 C29 C30 -177.2(3) . . . . ?
C27 C28 C29 C24 -174.8(3) . . . . ?
C23 C28 C29 C24 4.7(5) . . . . ?
S12 C24 C29 C30 -97.0(3) . . . . ?
S12 C24 C29 C28 81.1(4) . . . . ?
C26 C25 C30 C29 -2.0(5) . . . . ?
C21 C25 C30 C29 178.4(3) . . . . ?
C28 C29 C30 C25 -1.8(5) . . . . ?
C24 C29 C30 C25 176.3(3) . . . . ?
As7 S13 C31 C33 -86.8(2) . . . . ?
As7 S14 C32 C34 86.6(2) . . . . ?
S13 C31 C33 C35 -94.0(3) . . . 2_765 ?
S13 C31 C33 C34 83.7(3) . . . . ?
C35 C33 C34 C35 0.1(5) 2_765 . . . ?
C31 C33 C34 C35 -177.6(3) . . . . ?
C35 C33 C34 C32 179.9(3) 2_765 . . . ?
C31 C33 C34 C32 2.1(4) . . . . ?
S14 C32 C34 C35 92.6(3) . . . . ?
S14 C32 C34 C33 -87.1(3) . . . . ?
C33 C34 C35 C33 -0.2(5) . . . 2_765 ?
C32 C34 C35 C33 -179.9(3) . . . 2_765 ?
